data_4135333
loop_
_publ_author_name
'Wang, Ye'
'Zhang, Wen-Yun'
'Xie, Jia-Hao'
'Yu, Zong-Lun'
'Tan, Jia-Hao'
'Zheng, Chao'
'Hou, Xue-Long'
'You, Shu-Li'

_publ_section_title
;
 Enantioselective Desymmetrization of Bisphenol Derivatives via
 Ir-Catalyzed Allylic Dearomatization.
;
_journal_issue 45
_journal_name_full 'Journal of the American Chemical Society'
_journal_page_first 19354
_journal_page_last 19359
_journal_paper_doi 10.1021/jacs.0c09638
_journal_volume 142
_journal_year 2020
_chemical_absolute_configuration rmad
_chemical_formula_moiety 'C29 H36 O10, H2 O'
_chemical_formula_sum 'C29 H38 O11'
_chemical_formula_weight 562.59
_space_group_crystal_system monoclinic
_space_group_IT_number 5
_space_group_name_Hall 'C 2y'
_space_group_name_H-M_alt 'C 1 2 1'
_atom_sites_solution_hydrogens mixed
_audit_creation_date 2020-06-05
_audit_creation_method
;
Olex2 1.2
(compiled 2018.05.29 svn.r3508 for OlexSys, GUI svn.r5506)
;
_cell_angle_alpha 90
_cell_angle_beta 94.3636(13)
_cell_angle_gamma 90
_cell_formula_units_Z 4
_cell_length_a 27.8647(9)
_cell_length_b 8.5749(3)
_cell_length_c 12.5880(4)
_cell_measurement_reflns_used 9973
_cell_measurement_temperature 296(2)
_cell_measurement_theta_max 70.127
_cell_measurement_theta_min 3.181
_cell_volume 2999.02(17)
_computing_cell_refinement 'SAINT v8.37A (Bruker, 2015)'
_computing_data_collection 'Bruker APEX2'
_computing_data_reduction 'SAINT v8.37A (Bruker, 2015)'
_computing_molecular_graphics 'Olex2 (Dolomanov et al., 2009)'
_computing_publication_material 'Olex2 (Dolomanov et al., 2009)'
_computing_structure_refinement 'ShelXL (Sheldrick, 2015)'
_computing_structure_solution 'SHELXS-97 (Sheldrick 2008)'
_diffrn_ambient_temperature 296.15
_diffrn_measured_fraction_theta_full 0.987
_diffrn_measured_fraction_theta_max 0.987
_diffrn_measurement_device_type 'Bruker APEX-II CCD'
_diffrn_measurement_method '\f and \w scans'
_diffrn_radiation_type CuK\a
_diffrn_radiation_wavelength 1.54178
_diffrn_reflns_av_R_equivalents 0.0576
_diffrn_reflns_av_unetI/netI 0.0384
_diffrn_reflns_Laue_measured_fraction_full 0.987
_diffrn_reflns_Laue_measured_fraction_max 0.987
_diffrn_reflns_limit_h_max 30
_diffrn_reflns_limit_h_min -32
_diffrn_reflns_limit_k_max 9
_diffrn_reflns_limit_k_min -10
_diffrn_reflns_limit_l_max 14
_diffrn_reflns_limit_l_min -14
_diffrn_reflns_number 27741
_diffrn_reflns_point_group_measured_fraction_full 0.972
_diffrn_reflns_point_group_measured_fraction_max 0.972
_diffrn_reflns_theta_full 65.488
_diffrn_reflns_theta_max 65.488
_diffrn_reflns_theta_min 4.564
_diffrn_standards_number 0
_exptl_absorpt_coefficient_mu 0.797
_exptl_absorpt_correction_T_max 0.7533
_exptl_absorpt_correction_T_min 0.5041
_exptl_absorpt_correction_type multi-scan
_exptl_absorpt_process_details
'SADABS-2016/2 (Bruker,2016/2) was used for absorption correction. wR2(int) was 0.1624 before and 0.0886 after correction. The Ratio of minimum to maximum transmission is 0.6692. The \l/2 correction factor is Not present.'
_exptl_crystal_colour colorless
_exptl_crystal_density_diffrn 1.246
_exptl_crystal_description prismatic
_exptl_crystal_F_000 1200
_exptl_crystal_size_max 0.2
_exptl_crystal_size_mid 0.15
_exptl_crystal_size_min 0.11
_platon_squeeze_details
;

;
_refine_diff_density_max 0.198
_refine_diff_density_min -0.132
_refine_diff_density_rms 0.035
_refine_ls_abs_structure_details
;
 Flack x determined using 2003 quotients [(I+)-(I-)]/[(I+)+(I-)]
 (Parsons, Flack and Wagner, Acta Cryst. B69 (2013) 249-259).
;
_refine_ls_abs_structure_Flack 0.26(8)
_refine_ls_extinction_coef 0.0015(3)
_refine_ls_extinction_expression Fc^*^=kFc[1+0.001xFc^2^\l^3^/sin(2\q)]^-1/4^
_refine_ls_extinction_method 'SHELXL-2016/6 (Sheldrick 2016)'
_refine_ls_goodness_of_fit_ref 1.119
_refine_ls_hydrogen_treatment mixed
_refine_ls_matrix_type full
_refine_ls_number_parameters 377
_refine_ls_number_reflns 5021
_refine_ls_number_restraints 3
_refine_ls_restrained_S_all 1.120
_refine_ls_R_factor_all 0.0460
_refine_ls_R_factor_gt 0.0442
_refine_ls_shift/su_max 0.000
_refine_ls_shift/su_mean 0.000
_refine_ls_structure_factor_coef Fsqd
_refine_ls_weighting_details 'w=1/[\s^2^(Fo^2^)+(0.0410P)^2^+1.8457P] where P=(Fo^2^+2Fc^2^)/3'
_refine_ls_weighting_scheme calc
_refine_ls_wR_factor_gt 0.1053
_refine_ls_wR_factor_ref 0.1065
_reflns_Friedel_coverage 0.833
_reflns_Friedel_fraction_full 0.954
_reflns_Friedel_fraction_max 0.954
_reflns_number_gt 4830
_reflns_number_total 5021
_reflns_threshold_expression 'I > 2\s(I)'
_cod_data_source_file ja0c09638_si_003.cif
_cod_data_source_block cu_d8v17292_0m
_cod_depositor_comments 'Adding full bibliography for 4135332--4135333.cif.'
_cod_database_code 4135333
_shelx_shelxl_version_number 2016/6
_shelx_space_group_comment
;
The symmetry employed for this shelxl refinement is uniquely defined
by the following loop, which should always be used as a source of
symmetry information in preference to the above space-group names.
They are only intended as comments.
;
_shelx_estimated_absorpt_t_max 0.917
_shelx_estimated_absorpt_t_min 0.857
_olex2_refinement_description
;
1. Fixed Uiso
 At 1.2 times of:
  All C(H) groups, All C(H,H) groups
 At 1.5 times of:
  All C(H,H,H) groups, All O(H) groups
2. Restrained distances
 O11-H11A = O11-H11B
 0.82 with sigma of 0.02
3.a Ternary CH refined with riding coordinates:
 C7(H7), C11(H11)
3.b Secondary CH2 refined with riding coordinates:
 C8(H8A,H8B), C10(H10A,H10B), C25(H25A,H25B), C28(H28A,H28B)
3.c Aromatic/amide H refined with riding coordinates:
 C2(H2), C5(H5A), C12(H12), C18(H18), C21(H21)
3.d X=CH2 refined with riding coordinates:
 C13(H13A,H13B)
3.e Idealised Me refined as rotating group:
 C14(H14A,H14B,H14C), C15(H15A,H15B,H15C), C22(H22A,H22B,H22C), C23(H23A,H23B,
 H23C), C26(H26A,H26B,H26C), C29(H29A,H29B,H29C)
3.f Idealised tetrahedral OH refined as rotating group:
 O5(H5)
;
_olex2_submission_special_instructions 'No special instructions were received'

loop_
_space_group_symop_operation_xyz
'x, y, z'
'-x, y, -z'
'x+1/2, y+1/2, z'
'-x+1/2, y+1/2, -z'

loop_
_atom_site_label
_atom_site_type_symbol
_atom_site_fract_x
_atom_site_fract_y
_atom_site_fract_z
_atom_site_U_iso_or_equiv
_atom_site_adp_type
_atom_site_occupancy
_atom_site_site_symmetry_order
_atom_site_calc_flag
_atom_site_refinement_flags_posn
_atom_site_refinement_flags_adp
_atom_site_refinement_flags_occupancy
_atom_site_disorder_assembly
_atom_site_disorder_group
O1 O 0.61039(10) 1.2379(4) 0.05385(19) 0.0563(7) Uani 1 1 d . . . . .
O2 O 0.68045(8) 1.2835(3) 0.40490(18) 0.0454(6) Uani 1 1 d . . . . .
O3 O 0.53759(9) 1.0750(4) 0.11453(18) 0.0549(7) Uani 1 1 d . . . . .
O4 O 0.74163(9) 1.0007(4) 0.3701(2) 0.0585(8) Uani 1 1 d . . . . .
O5 O 0.72953(10) 0.6597(3) 0.0705(2) 0.0572(8) Uani 1 1 d . . . . .
H5 H 0.712884 0.587038 0.046733 0.086 Uiso 1 1 calc GR . . . .
O6 O 0.63365(10) 0.6131(3) 0.0958(2) 0.0559(7) Uani 1 1 d . . . . .
O7 O 0.67626(10) 0.9478(5) 0.6540(2) 0.0717(10) Uani 1 1 d . . . . .
O8 O 0.61554(9) 1.0254(3) 0.74521(19) 0.0486(6) Uani 1 1 d . . . . .
O9 O 0.51871(9) 0.8200(3) 0.6225(2) 0.0534(7) Uani 1 1 d . . . . .
O10 O 0.58679(9) 0.6936(3) 0.6719(2) 0.0514(7) Uani 1 1 d . . . . .
O11 O 0.69622(13) 0.3854(4) 0.9889(3) 0.0728(10) Uani 1 1 d D . . . .
C1 C 0.64884(11) 1.2264(4) 0.3297(3) 0.0353(7) Uani 1 1 d . . . . .
C2 C 0.64805(12) 1.2629(4) 0.2259(3) 0.0406(8) Uani 1 1 d . . . . .
H2 H 0.672034 1.327172 0.202713 0.049 Uiso 1 1 calc R . . . .
C3 C 0.61135(12) 1.2060(4) 0.1496(3) 0.0396(8) Uani 1 1 d . . . . .
C4 C 0.57265(12) 1.1112(4) 0.1919(3) 0.0370(7) Uani 1 1 d . . . . .
C5 C 0.57439(11) 1.0692(4) 0.2944(2) 0.0344(7) Uani 1 1 d . . . . .
H5A H 0.549143 1.010207 0.317222 0.041 Uiso 1 1 calc R . . . .
C6 C 0.61467(11) 1.1120(4) 0.3743(2) 0.0313(7) Uani 1 1 d . . . . .
C7 C 0.64492(11) 0.9636(4) 0.4123(2) 0.0305(7) Uani 1 1 d . . . . .
H7 H 0.671773 1.000977 0.460443 0.037 Uiso 1 1 calc R . . . .
C8 C 0.61584(12) 0.8503(4) 0.4769(2) 0.0341(7) Uani 1 1 d . . . . .
H8A H 0.636467 0.764179 0.500943 0.041 Uiso 1 1 calc R . . . .
H8B H 0.589606 0.807989 0.430658 0.041 Uiso 1 1 calc R . . . .
C9 C 0.59491(11) 0.9257(4) 0.5746(2) 0.0308(7) Uani 1 1 d . . . . .
C10 C 0.56565(11) 1.0699(4) 0.5370(2) 0.0328(7) Uani 1 1 d . . . . .
H10A H 0.537663 1.036063 0.492420 0.039 Uiso 1 1 calc R . . . .
H10B H 0.554267 1.121968 0.598716 0.039 Uiso 1 1 calc R . . . .
C11 C 0.59382(12) 1.1865(4) 0.4748(2) 0.0340(7) Uani 1 1 d . . . . .
H11 H 0.620767 1.225583 0.521963 0.041 Uiso 1 1 calc R . . . .
C12 C 0.56164(13) 1.3225(4) 0.4420(3) 0.0435(8) Uani 1 1 d . . . . .
H12 H 0.530839 1.298468 0.412945 0.052 Uiso 1 1 calc R . . . .
C13 C 0.5722(2) 1.4661(6) 0.4498(5) 0.0829(16) Uani 1 1 d . . . . .
H13A H 0.602601 1.496298 0.478339 0.100 Uiso 1 1 calc R . . . .
H13B H 0.549670 1.541190 0.427109 0.100 Uiso 1 1 calc R . . . .
C14 C 0.71735(17) 1.3865(6) 0.3729(4) 0.0718(14) Uani 1 1 d . . . . .
H14A H 0.734886 1.336255 0.319702 0.108 Uiso 1 1 calc GR . . . .
H14B H 0.738957 1.411515 0.433527 0.108 Uiso 1 1 calc GR . . . .
H14C H 0.702892 1.480416 0.343965 0.108 Uiso 1 1 calc GR . . . .
C15 C 0.49499(16) 1.0064(9) 0.1483(4) 0.0828(18) Uani 1 1 d . . . . .
H15A H 0.501704 0.901792 0.172145 0.124 Uiso 1 1 calc GR . . . .
H15B H 0.470730 1.004670 0.089959 0.124 Uiso 1 1 calc GR . . . .
H15C H 0.483697 1.066470 0.205800 0.124 Uiso 1 1 calc GR . . . .
C16 C 0.66695(11) 0.8799(4) 0.3210(2) 0.0329(7) Uani 1 1 d . . . . .
C17 C 0.71531(12) 0.9007(4) 0.3030(3) 0.0404(8) Uani 1 1 d . . . . .
C18 C 0.73520(12) 0.8248(5) 0.2199(3) 0.0441(8) Uani 1 1 d . . . . .
H18 H 0.767577 0.839423 0.209523 0.053 Uiso 1 1 calc R . . . .
C19 C 0.70796(13) 0.7282(4) 0.1526(3) 0.0407(8) Uani 1 1 d . . . . .
C20 C 0.65925(12) 0.7075(4) 0.1676(3) 0.0375(7) Uani 1 1 d . . . . .
C21 C 0.64014(12) 0.7813(4) 0.2525(3) 0.0371(7) Uani 1 1 d . . . . .
H21 H 0.607998 0.764068 0.264042 0.045 Uiso 1 1 calc R . . . .
C22 C 0.79049(16) 1.0244(8) 0.3529(5) 0.0892(19) Uani 1 1 d . . . . .
H22A H 0.807176 0.926436 0.357666 0.134 Uiso 1 1 calc GR . . . .
H22B H 0.804616 1.094450 0.406007 0.134 Uiso 1 1 calc GR . . . .
H22C H 0.792961 1.068543 0.283478 0.134 Uiso 1 1 calc GR . . . .
C23 C 0.58322(16) 0.6105(7) 0.0980(5) 0.0776(15) Uani 1 1 d . . . . .
H23A H 0.574883 0.577996 0.167249 0.116 Uiso 1 1 calc GR . . . .
H23B H 0.569794 0.538804 0.045270 0.116 Uiso 1 1 calc GR . . . .
H23C H 0.570596 0.713027 0.083106 0.116 Uiso 1 1 calc GR . . . .
C24 C 0.63437(12) 0.9664(4) 0.6608(3) 0.0352(7) Uani 1 1 d . . . . .
C25 C 0.64805(17) 1.0581(6) 0.8393(3) 0.0616(11) Uani 1 1 d . . . . .
H25A H 0.678737 1.093532 0.816776 0.074 Uiso 1 1 calc R . . . .
H25B H 0.634636 1.141425 0.879958 0.074 Uiso 1 1 calc R . . . .
C26 C 0.6557(3) 0.9225(9) 0.9067(5) 0.102(2) Uani 1 1 d . . . . .
H26A H 0.625219 0.879850 0.922391 0.153 Uiso 1 1 calc GR . . . .
H26B H 0.673569 0.951996 0.971835 0.153 Uiso 1 1 calc GR . . . .
H26C H 0.673525 0.845619 0.870544 0.153 Uiso 1 1 calc GR . . . .
C27 C 0.56163(12) 0.8097(4) 0.6252(2) 0.0355(7) Uani 1 1 d . . . . .
C28 C 0.55947(17) 0.5793(6) 0.7287(4) 0.0713(13) Uani 1 1 d . . . . .
H28A H 0.542086 0.631316 0.782461 0.086 Uiso 1 1 calc R . . . .
H28B H 0.536270 0.527588 0.679291 0.086 Uiso 1 1 calc R . . . .
C29 C 0.5924(3) 0.4655(8) 0.7787(6) 0.116(3) Uani 1 1 d . . . . .
H29A H 0.607875 0.409476 0.724849 0.174 Uiso 1 1 calc GR . . . .
H29B H 0.574864 0.393783 0.819721 0.174 Uiso 1 1 calc GR . . . .
H29C H 0.616270 0.517946 0.824785 0.174 Uiso 1 1 calc GR . . . .
H11A H 0.6681(14) 0.352(8) 1.002(5) 0.11(2) Uiso 1 1 d D . . . .
H11B H 0.7144(17) 0.310(5) 0.976(4) 0.081(17) Uiso 1 1 d D . . . .

loop_
_atom_site_aniso_label
_atom_site_aniso_U_11
_atom_site_aniso_U_22
_atom_site_aniso_U_33
_atom_site_aniso_U_23
_atom_site_aniso_U_13
_atom_site_aniso_U_12
O1 0.0692(18) 0.0704(19) 0.0304(13) 0.0053(12) 0.0101(12) -0.0149(14)
O2 0.0402(13) 0.0540(16) 0.0417(13) 0.0015(11) 0.0008(10) -0.0166(11)
O3 0.0447(14) 0.089(2) 0.0297(12) 0.0052(13) -0.0031(11) -0.0176(14)
O4 0.0342(14) 0.079(2) 0.0623(17) -0.0237(15) 0.0069(12) -0.0109(13)
O5 0.0613(18) 0.0568(18) 0.0577(17) -0.0193(13) 0.0320(14) -0.0047(13)
O6 0.0548(16) 0.0585(17) 0.0554(16) -0.0219(13) 0.0102(13) -0.0052(13)
O7 0.0324(15) 0.139(3) 0.0436(16) -0.0067(17) 0.0011(12) 0.0100(16)
O8 0.0453(14) 0.0657(17) 0.0345(13) -0.0141(11) 0.0005(10) 0.0058(12)
O9 0.0394(15) 0.0620(17) 0.0604(17) 0.0123(13) 0.0139(12) -0.0049(12)
O10 0.0514(15) 0.0462(15) 0.0579(15) 0.0190(12) 0.0110(12) 0.0003(12)
O11 0.073(2) 0.061(2) 0.090(2) -0.0225(17) 0.0439(19) -0.0141(17)
C1 0.0326(16) 0.0370(18) 0.0366(17) -0.0023(13) 0.0047(13) -0.0012(13)
C2 0.0400(18) 0.044(2) 0.0390(18) 0.0038(14) 0.0104(14) -0.0101(14)
C3 0.0446(19) 0.045(2) 0.0301(17) 0.0040(14) 0.0104(14) 0.0009(15)
C4 0.0342(17) 0.044(2) 0.0329(17) -0.0005(14) 0.0027(14) -0.0006(14)
C5 0.0295(16) 0.0387(18) 0.0353(17) 0.0036(13) 0.0042(13) -0.0036(13)
C6 0.0295(16) 0.0356(18) 0.0293(16) 0.0003(13) 0.0050(12) -0.0006(12)
C7 0.0295(16) 0.0344(17) 0.0277(15) -0.0024(12) 0.0032(12) 0.0012(12)
C8 0.0407(17) 0.0339(17) 0.0284(16) 0.0004(12) 0.0070(13) 0.0035(13)
C9 0.0286(15) 0.0346(17) 0.0298(16) 0.0010(12) 0.0059(12) 0.0034(12)
C10 0.0304(15) 0.0371(17) 0.0316(16) 0.0000(13) 0.0077(13) 0.0044(13)
C11 0.0358(17) 0.0348(18) 0.0315(16) -0.0034(13) 0.0042(13) 0.0022(13)
C12 0.0441(19) 0.040(2) 0.047(2) 0.0025(15) 0.0083(16) 0.0036(15)
C13 0.073(3) 0.047(3) 0.127(5) -0.001(3) -0.004(3) 0.004(2)
C14 0.062(3) 0.086(3) 0.068(3) 0.002(2) 0.005(2) -0.040(3)
C15 0.049(3) 0.150(5) 0.048(2) 0.012(3) -0.009(2) -0.042(3)
C16 0.0314(17) 0.0382(19) 0.0300(16) 0.0008(13) 0.0066(13) 0.0045(13)
C17 0.0319(18) 0.047(2) 0.0422(19) -0.0023(15) 0.0061(15) 0.0003(15)
C18 0.0315(17) 0.053(2) 0.050(2) -0.0048(17) 0.0145(15) 0.0008(15)
C19 0.0455(19) 0.0382(19) 0.0406(18) -0.0006(15) 0.0180(15) 0.0034(15)
C20 0.0420(18) 0.0353(18) 0.0356(17) -0.0021(14) 0.0053(14) 0.0009(14)
C21 0.0326(17) 0.0412(19) 0.0387(18) -0.0012(14) 0.0102(14) -0.0017(13)
C22 0.038(2) 0.128(5) 0.104(4) -0.044(4) 0.016(2) -0.022(3)
C23 0.052(3) 0.090(4) 0.089(3) -0.038(3) -0.007(2) -0.005(2)
C24 0.0348(18) 0.0399(19) 0.0314(16) 0.0034(13) 0.0057(13) 0.0037(13)
C25 0.067(3) 0.077(3) 0.039(2) -0.011(2) -0.0113(18) -0.002(2)
C26 0.126(5) 0.107(5) 0.067(3) 0.020(3) -0.028(3) 0.001(4)
C27 0.0375(19) 0.0397(18) 0.0301(16) -0.0031(13) 0.0083(13) -0.0007(14)
C28 0.070(3) 0.059(3) 0.087(3) 0.032(2) 0.020(3) -0.002(2)
C29 0.113(5) 0.094(5) 0.143(6) 0.067(5) 0.033(4) 0.011(4)

loop_
_atom_type_symbol
_atom_type_description
_atom_type_scat_dispersion_real
_atom_type_scat_dispersion_imag
_atom_type_scat_source
C C 0.0181 0.0091 'International Tables Vol C Tables 4.2.6.8 and 6.1.1.4'
H H 0.0000 0.0000 'International Tables Vol C Tables 4.2.6.8 and 6.1.1.4'
O O 0.0492 0.0322 'International Tables Vol C Tables 4.2.6.8 and 6.1.1.4'

loop_
_geom_angle_atom_site_label_1
_geom_angle_atom_site_label_2
_geom_angle_atom_site_label_3
_geom_angle
_geom_angle_site_symmetry_1
_geom_angle_site_symmetry_3
_geom_angle_publ_flag
C1 O2 C14 118.3(3) . . ?
C4 O3 C15 116.8(3) . . ?
C17 O4 C22 118.2(3) . . ?
C19 O5 H5 109.5 . . ?
C20 O6 C23 117.8(3) . . ?
C24 O8 C25 117.7(3) . . ?
C27 O10 C28 116.3(3) . . ?
H11A O11 H11B 110(6) . . ?
O2 C1 C2 124.4(3) . . ?
O2 C1 C6 112.1(3) . . ?
C2 C1 C6 123.4(3) . . ?
C1 C2 H2 119.0 . . ?
C1 C2 C3 122.0(3) . . ?
C3 C2 H2 119.0 . . ?
O1 C3 C2 122.7(3) . . ?
O1 C3 C4 120.7(3) . . ?
C2 C3 C4 116.6(3) . . ?
O3 C4 C3 111.7(3) . . ?
C5 C4 O3 126.9(3) . . ?
C5 C4 C3 121.4(3) . . ?
C4 C5 H5A 118.2 . . ?
C4 C5 C6 123.6(3) . . ?
C6 C5 H5A 118.2 . . ?
C1 C6 C7 107.4(2) . . ?
C1 C6 C11 108.6(3) . . ?
C5 C6 C1 111.9(3) . . ?
C5 C6 C7 111.2(3) . . ?
C5 C6 C11 109.7(2) . . ?
C11 C6 C7 107.8(2) . . ?
C6 C7 H7 106.8 . . ?
C8 C7 C6 112.2(2) . . ?
C8 C7 H7 106.8 . . ?
C16 C7 C6 112.7(2) . . ?
C16 C7 H7 106.8 . . ?
C16 C7 C8 111.2(2) . . ?
C7 C8 H8A 108.8 . . ?
C7 C8 H8B 108.8 . . ?
C7 C8 C9 113.8(3) . . ?
H8A C8 H8B 107.7 . . ?
C9 C8 H8A 108.8 . . ?
C9 C8 H8B 108.8 . . ?
C10 C9 C8 108.4(2) . . ?
C24 C9 C8 111.5(3) . . ?
C24 C9 C10 111.9(3) . . ?
C24 C9 C27 106.2(2) . . ?
C27 C9 C8 109.7(3) . . ?
C27 C9 C10 109.1(2) . . ?
C9 C10 H10A 108.8 . . ?
C9 C10 H10B 108.8 . . ?
H10A C10 H10B 107.7 . . ?
C11 C10 C9 113.9(2) . . ?
C11 C10 H10A 108.8 . . ?
C11 C10 H10B 108.8 . . ?
C6 C11 H11 108.3 . . ?
C10 C11 C6 112.6(3) . . ?
C10 C11 H11 108.3 . . ?
C12 C11 C6 110.0(3) . . ?
C12 C11 C10 109.2(3) . . ?
C12 C11 H11 108.3 . . ?
C11 C12 H12 116.6 . . ?
C13 C12 C11 126.8(4) . . ?
C13 C12 H12 116.6 . . ?
C12 C13 H13A 120.0 . . ?
C12 C13 H13B 120.0 . . ?
H13A C13 H13B 120.0 . . ?
O2 C14 H14A 109.5 . . ?
O2 C14 H14B 109.5 . . ?
O2 C14 H14C 109.5 . . ?
H14A C14 H14B 109.5 . . ?
H14A C14 H14C 109.5 . . ?
H14B C14 H14C 109.5 . . ?
O3 C15 H15A 109.5 . . ?
O3 C15 H15B 109.5 . . ?
O3 C15 H15C 109.5 . . ?
H15A C15 H15B 109.5 . . ?
H15A C15 H15C 109.5 . . ?
H15B C15 H15C 109.5 . . ?
C17 C16 C7 120.8(3) . . ?
C21 C16 C7 121.9(3) . . ?
C21 C16 C17 117.4(3) . . ?
O4 C17 C16 117.2(3) . . ?
O4 C17 C18 122.2(3) . . ?
C18 C17 C16 120.6(3) . . ?
C17 C18 H18 119.4 . . ?
C19 C18 C17 121.1(3) . . ?
C19 C18 H18 119.4 . . ?
O5 C19 C18 118.2(3) . . ?
O5 C19 C20 122.4(3) . . ?
C18 C19 C20 119.4(3) . . ?
O6 C20 C19 116.6(3) . . ?
O6 C20 C21 124.6(3) . . ?
C21 C20 C19 118.8(3) . . ?
C16 C21 H21 118.7 . . ?
C20 C21 C16 122.6(3) . . ?
C20 C21 H21 118.7 . . ?
O4 C22 H22A 109.5 . . ?
O4 C22 H22B 109.5 . . ?
O4 C22 H22C 109.5 . . ?
H22A C22 H22B 109.5 . . ?
H22A C22 H22C 109.5 . . ?
H22B C22 H22C 109.5 . . ?
O6 C23 H23A 109.5 . . ?
O6 C23 H23B 109.5 . . ?
O6 C23 H23C 109.5 . . ?
H23A C23 H23B 109.5 . . ?
H23A C23 H23C 109.5 . . ?
H23B C23 H23C 109.5 . . ?
O7 C24 O8 124.2(3) . . ?
O7 C24 C9 125.3(3) . . ?
O8 C24 C9 110.5(3) . . ?
O8 C25 H25A 109.2 . . ?
O8 C25 H25B 109.2 . . ?
H25A C25 H25B 107.9 . . ?
C26 C25 O8 112.1(4) . . ?
C26 C25 H25A 109.2 . . ?
C26 C25 H25B 109.2 . . ?
C25 C26 H26A 109.5 . . ?
C25 C26 H26B 109.5 . . ?
C25 C26 H26C 109.5 . . ?
H26A C26 H26B 109.5 . . ?
H26A C26 H26C 109.5 . . ?
H26B C26 H26C 109.5 . . ?
O9 C27 O10 124.1(3) . . ?
O9 C27 C9 125.1(3) . . ?
O10 C27 C9 110.8(3) . . ?
O10 C28 H28A 109.9 . . ?
O10 C28 H28B 109.9 . . ?
H28A C28 H28B 108.3 . . ?
C29 C28 O10 109.1(4) . . ?
C29 C28 H28A 109.9 . . ?
C29 C28 H28B 109.9 . . ?
C28 C29 H29A 109.5 . . ?
C28 C29 H29B 109.5 . . ?
C28 C29 H29C 109.5 . . ?
H29A C29 H29B 109.5 . . ?
H29A C29 H29C 109.5 . . ?
H29B C29 H29C 109.5 . . ?

loop_
_geom_bond_atom_site_label_1
_geom_bond_atom_site_label_2
_geom_bond_distance
_geom_bond_site_symmetry_2
_geom_bond_publ_flag
O1 C3 1.234(4) . ?
O2 C1 1.336(4) . ?
O2 C14 1.436(5) . ?
O3 C4 1.361(4) . ?
O3 C15 1.419(5) . ?
O4 C17 1.375(4) . ?
O4 C22 1.409(5) . ?
O5 H5 0.8200 . ?
O5 C19 1.366(4) . ?
O6 C20 1.372(4) . ?
O6 C23 1.408(5) . ?
O7 C24 1.187(4) . ?
O8 C24 1.321(4) . ?
O8 C25 1.463(4) . ?
O9 C27 1.197(4) . ?
O10 C27 1.329(4) . ?
O10 C28 1.461(5) . ?
O11 H11A 0.86(3) . ?
O11 H11B 0.84(3) . ?
C1 C2 1.343(5) . ?
C1 C6 1.505(4) . ?
C2 H2 0.9300 . ?
C2 C3 1.434(5) . ?
C3 C4 1.481(5) . ?
C4 C5 1.337(5) . ?
C5 H5A 0.9300 . ?
C5 C6 1.495(4) . ?
C6 C7 1.580(4) . ?
C6 C11 1.568(4) . ?
C7 H7 0.9800 . ?
C7 C8 1.537(4) . ?
C7 C16 1.524(4) . ?
C8 H8A 0.9700 . ?
C8 H8B 0.9700 . ?
C8 C9 1.542(4) . ?
C9 C10 1.536(4) . ?
C9 C24 1.525(5) . ?
C9 C27 1.531(4) . ?
C10 H10A 0.9700 . ?
C10 H10B 0.9700 . ?
C10 C11 1.524(4) . ?
C11 H11 0.9800 . ?
C11 C12 1.509(5) . ?
C12 H12 0.9300 . ?
C12 C13 1.269(6) . ?
C13 H13A 0.9300 . ?
C13 H13B 0.9300 . ?
C14 H14A 0.9600 . ?
C14 H14B 0.9600 . ?
C14 H14C 0.9600 . ?
C15 H15A 0.9600 . ?
C15 H15B 0.9600 . ?
C15 H15C 0.9600 . ?
C16 C17 1.395(5) . ?
C16 C21 1.385(5) . ?
C17 C18 1.384(5) . ?
C18 H18 0.9300 . ?
C18 C19 1.372(5) . ?
C19 C20 1.396(5) . ?
C20 C21 1.383(5) . ?
C21 H21 0.9300 . ?
C22 H22A 0.9600 . ?
C22 H22B 0.9600 . ?
C22 H22C 0.9600 . ?
C23 H23A 0.9600 . ?
C23 H23B 0.9600 . ?
C23 H23C 0.9600 . ?
C25 H25A 0.9700 . ?
C25 H25B 0.9700 . ?
C25 C26 1.446(8) . ?
C26 H26A 0.9600 . ?
C26 H26B 0.9600 . ?
C26 H26C 0.9600 . ?
C28 H28A 0.9700 . ?
C28 H28B 0.9700 . ?
C28 C29 1.450(8) . ?
C29 H29A 0.9600 . ?
C29 H29B 0.9600 . ?
C29 H29C 0.9600 . ?

loop_
_geom_hbond_atom_site_label_D
_geom_hbond_atom_site_label_H
_geom_hbond_atom_site_label_A
_geom_hbond_distance_DH
_geom_hbond_distance_HA
_geom_hbond_distance_DA
_geom_hbond_angle_DHA
_geom_hbond_site_symmetry_A
O5 H5 O6 0.82 2.35 2.744(4) 110.4 .
O5 H5 O11 0.82 1.92 2.703(4) 159.6 1_554
C5 H5A O9 0.93 2.65 3.579(4) 175.0 2_656
C14 H14B O4 0.96 2.60 3.489(6) 153.2 4_656
C15 H15B O3 0.96 2.64 3.415(5) 138.4 2_655
C25 H25B O1 0.97 2.48 3.347(5) 148.5 1_556
O11 H11A O1 0.86(3) 2.03(3) 2.878(4) 167(6) 1_546
O11 H11B O5 0.84(3) 2.14(3) 2.970(4) 167(5) 4_646

loop_
_geom_torsion_atom_site_label_1
_geom_torsion_atom_site_label_2
_geom_torsion_atom_site_label_3
_geom_torsion_atom_site_label_4
_geom_torsion
_geom_torsion_site_symmetry_1
_geom_torsion_site_symmetry_2
_geom_torsion_site_symmetry_3
_geom_torsion_site_symmetry_4
_geom_torsion_publ_flag
O1 C3 C4 O3 -2.9(5) . . . . ?
O1 C3 C4 C5 176.7(3) . . . . ?
O2 C1 C2 C3 -175.9(3) . . . . ?
O2 C1 C6 C5 170.2(3) . . . . ?
O2 C1 C6 C7 -67.4(3) . . . . ?
O2 C1 C6 C11 49.0(3) . . . . ?
O3 C4 C5 C6 179.1(3) . . . . ?
O4 C17 C18 C19 -178.5(4) . . . . ?
O5 C19 C20 O6 0.5(5) . . . . ?
O5 C19 C20 C21 -179.8(3) . . . . ?
O6 C20 C21 C16 -177.8(3) . . . . ?
C1 C2 C3 O1 -179.5(4) . . . . ?
C1 C2 C3 C4 3.2(5) . . . . ?
C1 C6 C7 C8 170.1(3) . . . . ?
C1 C6 C7 C16 -63.5(3) . . . . ?
C1 C6 C11 C10 -170.0(3) . . . . ?
C1 C6 C11 C12 67.9(3) . . . . ?
C2 C1 C6 C5 -11.3(4) . . . . ?
C2 C1 C6 C7 111.1(4) . . . . ?
C2 C1 C6 C11 -132.6(3) . . . . ?
C2 C3 C4 O3 174.5(3) . . . . ?
C2 C3 C4 C5 -6.0(5) . . . . ?
C3 C4 C5 C6 -0.4(5) . . . . ?
C4 C5 C6 C1 8.4(4) . . . . ?
C4 C5 C6 C7 -111.8(3) . . . . ?
C4 C5 C6 C11 129.0(3) . . . . ?
C5 C6 C7 C8 -67.1(3) . . . . ?
C5 C6 C7 C16 59.3(3) . . . . ?
C5 C6 C11 C10 67.4(3) . . . . ?
C5 C6 C11 C12 -54.7(3) . . . . ?
C6 C1 C2 C3 5.9(5) . . . . ?
C6 C7 C8 C9 -55.9(3) . . . . ?
C6 C7 C16 C17 100.9(3) . . . . ?
C6 C7 C16 C21 -78.9(4) . . . . ?
C6 C11 C12 C13 -101.9(5) . . . . ?
C7 C6 C11 C10 -53.9(3) . . . . ?
C7 C6 C11 C12 -176.0(3) . . . . ?
C7 C8 C9 C10 54.0(4) . . . . ?
C7 C8 C9 C24 -69.6(3) . . . . ?
C7 C8 C9 C27 173.0(3) . . . . ?
C7 C16 C17 O4 -0.8(5) . . . . ?
C7 C16 C17 C18 -179.9(3) . . . . ?
C7 C16 C21 C20 178.4(3) . . . . ?
C8 C7 C16 C17 -132.1(3) . . . . ?
C8 C7 C16 C21 48.2(4) . . . . ?
C8 C9 C10 C11 -54.6(3) . . . . ?
C8 C9 C24 O7 2.2(5) . . . . ?
C8 C9 C24 O8 -177.6(3) . . . . ?
C8 C9 C27 O9 -109.1(4) . . . . ?
C8 C9 C27 O10 70.1(3) . . . . ?
C9 C10 C11 C6 57.4(3) . . . . ?
C9 C10 C11 C12 179.9(3) . . . . ?
C10 C9 C24 O7 -119.4(4) . . . . ?
C10 C9 C24 O8 60.7(3) . . . . ?
C10 C9 C27 O9 9.5(4) . . . . ?
C10 C9 C27 O10 -171.3(3) . . . . ?
C10 C11 C12 C13 134.0(5) . . . . ?
C11 C6 C7 C8 53.2(3) . . . . ?
C11 C6 C7 C16 179.7(3) . . . . ?
C14 O2 C1 C2 -2.5(5) . . . . ?
C14 O2 C1 C6 176.0(3) . . . . ?
C15 O3 C4 C3 -170.1(4) . . . . ?
C15 O3 C4 C5 10.4(6) . . . . ?
C16 C7 C8 C9 176.7(3) . . . . ?
C16 C17 C18 C19 0.5(6) . . . . ?
C17 C16 C21 C20 -1.4(5) . . . . ?
C17 C18 C19 O5 178.4(3) . . . . ?
C17 C18 C19 C20 0.6(6) . . . . ?
C18 C19 C20 O6 178.2(3) . . . . ?
C18 C19 C20 C21 -2.1(5) . . . . ?
C19 C20 C21 C16 2.6(5) . . . . ?
C21 C16 C17 O4 178.9(3) . . . . ?
C21 C16 C17 C18 -0.1(5) . . . . ?
C22 O4 C17 C16 -179.5(4) . . . . ?
C22 O4 C17 C18 -0.5(6) . . . . ?
C23 O6 C20 C19 -169.7(4) . . . . ?
C23 O6 C20 C21 10.6(6) . . . . ?
C24 O8 C25 C26 -85.7(5) . . . . ?
C24 C9 C10 C11 68.8(3) . . . . ?
C24 C9 C27 O9 130.2(3) . . . . ?
C24 C9 C27 O10 -50.5(3) . . . . ?
C25 O8 C24 O7 -5.1(6) . . . . ?
C25 O8 C24 C9 174.7(3) . . . . ?
C27 O10 C28 C29 -177.4(5) . . . . ?
C27 C9 C10 C11 -174.0(3) . . . . ?
C27 C9 C24 O7 121.6(4) . . . . ?
C27 C9 C24 O8 -58.2(3) . . . . ?
C28 O10 C27 O9 -4.2(5) . . . . ?
C28 O10 C27 C9 176.6(3) . . . . ?
